data_7104811
loop_
_publ_author_name
'Li, Chunyu'
'Thomson, Robert K.'
'Gillon, Bronwyn'
'Patrick, Brian O.'
'Schafer, Laurel L.'

_publ_section_title
;
 Amidate complexes of titanium and zirconium: a new class of tunable
 precatalysts for the hydroamination of alkynes
;
_journal_coden_ASTM CHCOFS
_journal_issue 19
_journal_name_full
;
 Chemical Communications (Cambridge, United Kingdom)
;
_journal_page_first 2462
_journal_page_last 2463
_journal_paper_doi 10.1039/b304176j
_journal_year 2003
_chemical_formula_sum 'C30 H38 F10 N4 O2 Ti'
_chemical_formula_weight 724.54
_chemical_name_systematic
;
Bis(N-tButyl(perfluorophenyl)amidate)titanium-bis(diethylamide)
;
_space_group_IT_number 14
_symmetry_cell_setting monoclinic
_symmetry_space_group_name_Hall '-P 2yab'
_symmetry_space_group_name_H-M 'P 1 21/a 1'
_atom_sites_solution_hydrogens geom
_atom_sites_solution_primary direct
_atom_sites_solution_secondary difmap
_audit_creation_method SHELXL-97
_cell_angle_alpha 90.00
_cell_angle_beta 90.990(4)
_cell_angle_gamma 90.00
_cell_formula_units_Z 4
_cell_length_a 10.5104(10)
_cell_length_b 20.1035(18)
_cell_length_c 15.8198(14)
_cell_measurement_reflns_used 8424
_cell_measurement_temperature 173(2)
_cell_measurement_theta_max 24.95
_cell_measurement_theta_min 1.6
_cell_volume 3342.2(5)
_computing_structure_refinement 'SHELXL-97 (Sheldrick, 1997)'
_diffrn_ambient_temperature 173(2)
_diffrn_detector_area_resol_mean 11.76
_diffrn_measured_fraction_theta_full 0.843
_diffrn_measured_fraction_theta_max 0.843
_diffrn_measurement_device_type 'Rigaku/ADSC CCD'
_diffrn_measurement_method 'area detector'
_diffrn_radiation_monochromator graphite
_diffrn_radiation_source 'fine-focus sealed tube'
_diffrn_radiation_type MoK\a
_diffrn_radiation_wavelength 0.71073
_diffrn_reflns_av_R_equivalents 0.0722
_diffrn_reflns_av_sigmaI/netI 0.0811
_diffrn_reflns_limit_h_max 12
_diffrn_reflns_limit_h_min 0
_diffrn_reflns_limit_k_max 23
_diffrn_reflns_limit_k_min -23
_diffrn_reflns_limit_l_max 18
_diffrn_reflns_limit_l_min -18
_diffrn_reflns_number 8086
_diffrn_reflns_theta_full 25.05
_diffrn_reflns_theta_max 25.05
_diffrn_reflns_theta_min 2.40
_exptl_absorpt_coefficient_mu 0.346
_exptl_absorpt_correction_T_max 1.0000
_exptl_absorpt_correction_T_min 0.4803
_exptl_absorpt_correction_type multi-scan
_exptl_crystal_colour red
_exptl_crystal_density_diffrn 1.440
_exptl_crystal_density_method 'not measured'
_exptl_crystal_description chip
_exptl_crystal_F_000 1496
_exptl_crystal_size_max 0.20
_exptl_crystal_size_mid 0.20
_exptl_crystal_size_min 0.10
_refine_diff_density_max 0.522
_refine_diff_density_min -0.561
_refine_diff_density_rms 0.113
_refine_ls_extinction_method none
_refine_ls_goodness_of_fit_ref 1.107
_refine_ls_hydrogen_treatment mixed
_refine_ls_matrix_type full
_refine_ls_number_parameters 447
_refine_ls_number_reflns 4988
_refine_ls_number_restraints 30
_refine_ls_restrained_S_all 1.104
_refine_ls_R_factor_all 0.1398
_refine_ls_R_factor_gt 0.1039
_refine_ls_shift/su_max 0.002
_refine_ls_shift/su_mean 0.000
_refine_ls_structure_factor_coef Fsqd
_refine_ls_weighting_details 'calc w=1/[\s^2^(Fo^2^)+(0.0636P)^2^+39.4650P] where P=(Fo^2^+2Fc^2^)/3'
_refine_ls_weighting_scheme calc
_refine_ls_wR_factor_gt 0.2590
_refine_ls_wR_factor_ref 0.2757
_reflns_number_gt 3414
_reflns_number_total 4988
_reflns_threshold_expression >2sigma(I)
_cod_data_source_file b304176j.txt
_cod_data_source_block ls005
_cod_original_sg_symbol_H-M 'P 21/a'
_cod_database_code 7104811

loop_
_symmetry_equiv_pos_as_xyz
'x, y, z'
'-x+1/2, y+1/2, -z'
'-x, -y, -z'
'x-1/2, -y-1/2, z'

loop_
_atom_site_label
_atom_site_type_symbol
_atom_site_fract_x
_atom_site_fract_y
_atom_site_fract_z
_atom_site_U_iso_or_equiv
_atom_site_adp_type
_atom_site_occupancy
_atom_site_symmetry_multiplicity
_atom_site_calc_flag
_atom_site_refinement_flags
_atom_site_disorder_assembly
_atom_site_disorder_group
C3 C 0.4720(8) 0.0972(4) 0.2005(6) 0.0251(19) Uani 1 1 d . A 1
C6 C 0.4478(8) -0.1050(4) 0.2969(6) 0.0247(19) Uani 1 1 d . A 1
C10 C 0.5213(8) 0.1575(4) 0.1531(5) 0.0251(19) Uani 1 1 d . A 1
C11 C 0.6207(9) 0.1492(4) 0.0968(5) 0.029(2) Uani 1 1 d . A 1
C12 C 0.6566(10) 0.2017(5) 0.0446(6) 0.033(2) Uani 1 1 d . A 1
C13 C 0.5948(11) 0.2620(5) 0.0490(6) 0.043(3) Uani 1 1 d . A 1
C14 C 0.4982(10) 0.2698(4) 0.1060(6) 0.038(2) Uani 1 1 d . A 1
C15 C 0.4609(9) 0.2173(5) 0.1544(6) 0.033(2) Uani 1 1 d . A 1
C16 C 0.5911(7) 0.1038(3) 0.3362(5) 0.028(2) Uani 1 1 d D A 1
C17 C 0.6129(12) 0.0520(5) 0.4044(7) 0.058(5) Uani 0.873(17) 1 d PD A 1
H17A H 0.5340 0.0453 0.4354 0.087 Uiso 0.873(17) 1 calc PR A 1
H17B H 0.6801 0.0673 0.4435 0.087 Uiso 0.873(17) 1 calc PR A 1
H17C H 0.6387 0.0100 0.3784 0.087 Uiso 0.873(17) 1 calc PR A 1
C18 C 0.7181(9) 0.1224(7) 0.2993(8) 0.060(5) Uani 0.873(17) 1 d PD A 1
H18A H 0.7448 0.0877 0.2598 0.090 Uiso 0.873(17) 1 calc PR A 1
H18B H 0.7818 0.1268 0.3449 0.090 Uiso 0.873(17) 1 calc PR A 1
H18C H 0.7100 0.1648 0.2691 0.090 Uiso 0.873(17) 1 calc PR A 1
C19 C 0.5327(11) 0.1649(5) 0.3754(7) 0.042(3) Uani 0.873(17) 1 d PD A 1
H19A H 0.5089 0.1965 0.3308 0.063 Uiso 0.873(17) 1 calc PR A 1
H19B H 0.5945 0.1856 0.4143 0.063 Uiso 0.873(17) 1 calc PR A 1
H19C H 0.4567 0.1520 0.4065 0.063 Uiso 0.873(17) 1 calc PR A 1
C20 C 0.4941(9) -0.1660(4) 0.3414(5) 0.029(2) Uani 1 1 d . A 1
C21 C 0.5938(8) -0.1652(4) 0.3969(6) 0.027(2) Uani 1 1 d . A 1
C22 C 0.6327(10) -0.2210(5) 0.4411(6) 0.038(2) Uani 1 1 d . A 1
C23 C 0.5731(10) -0.2804(4) 0.4315(6) 0.038(2) Uani 1 1 d . A 1
C24 C 0.4695(10) -0.2843(5) 0.3759(6) 0.038(2) Uani 1 1 d . A 1
C25 C 0.4307(9) -0.2275(4) 0.3328(6) 0.033(2) Uani 1 1 d . A 1
C26 C 0.5798(8) -0.1040(4) 0.1671(5) 0.027(2) Uani 1 1 d . A 1
C27 C 0.5763(14) -0.1808(5) 0.1571(8) 0.060(4) Uani 1 1 d . A 1
H27A H 0.6070 -0.2017 0.2096 0.090 Uiso 1 1 calc R A 1
H27B H 0.6310 -0.1940 0.1104 0.090 Uiso 1 1 calc R A 1
H27C H 0.4888 -0.1952 0.1450 0.090 Uiso 1 1 calc R A 1
C28 C 0.7100(10) -0.0813(8) 0.1985(7) 0.065(4) Uani 1 1 d . A 1
H28A H 0.7095 -0.0329 0.2063 0.097 Uiso 1 1 calc R A 1
H28B H 0.7741 -0.0932 0.1569 0.097 Uiso 1 1 calc R A 1
H28C H 0.7304 -0.1030 0.2525 0.097 Uiso 1 1 calc R A 1
C29 C 0.5509(11) -0.0733(5) 0.0826(6) 0.044(3) Uani 1 1 d . A 1
H29A H 0.4673 -0.0886 0.0621 0.066 Uiso 1 1 calc R A 1
H29B H 0.6161 -0.0866 0.0424 0.066 Uiso 1 1 calc R A 1
H29C H 0.5503 -0.0248 0.0880 0.066 Uiso 1 1 calc R A 1
C30 C 0.1009(9) 0.0824(5) 0.2895(6) 0.039(2) Uani 1 1 d . A 1
H30A H 0.0269 0.0601 0.3152 0.046 Uiso 1 1 calc R A 1
H30B H 0.0924 0.0774 0.2274 0.046 Uiso 1 1 calc R A 1
C31 C 0.0970(11) 0.1559(5) 0.3114(8) 0.053(3) Uani 1 1 d . A 1
H31A H 0.1049 0.1614 0.3728 0.080 Uiso 1 1 calc R A 1
H31B H 0.0161 0.1749 0.2914 0.080 Uiso 1 1 calc R A 1
H31C H 0.1676 0.1788 0.2840 0.080 Uiso 1 1 calc R A 1
C32 C 0.2408(9) 0.0519(5) 0.4099(5) 0.034(2) Uani 1 1 d . A 1
H32A H 0.3207 0.0279 0.4235 0.041 Uiso 1 1 calc R A 1
H32B H 0.2530 0.0990 0.4266 0.041 Uiso 1 1 calc R A 1
C33 C 0.1385(11) 0.0236(6) 0.4600(7) 0.052(3) Uani 1 1 d . A 1
H33A H 0.0573 0.0439 0.4429 0.078 Uiso 1 1 calc R A 1
H33B H 0.1553 0.0324 0.5201 0.078 Uiso 1 1 calc R A 1
H33C H 0.1344 -0.0246 0.4505 0.078 Uiso 1 1 calc R A 1
C34 C 0.0903(9) -0.0668(4) 0.2032(6) 0.033(2) Uani 1 1 d . A 1
H34A H 0.0138 -0.0450 0.1784 0.039 Uiso 1 1 calc R A 1
H34B H 0.0876 -0.0608 0.2653 0.039 Uiso 1 1 calc R A 1
C35 C 0.0852(10) -0.1397(5) 0.1835(8) 0.046(3) Uani 1 1 d . A 1
H35A H 0.0864 -0.1461 0.1221 0.069 Uiso 1 1 calc R A 1
H35B H 0.0069 -0.1587 0.2059 0.069 Uiso 1 1 calc R A 1
H35C H 0.1590 -0.1619 0.2096 0.069 Uiso 1 1 calc R A 1
C36 C 0.2012(10) -0.0231(5) 0.0793(6) 0.036(2) Uani 1 1 d . A 1
H36A H 0.1616 -0.0627 0.0524 0.043 Uiso 1 1 calc R A 1
H36B H 0.2892 -0.0195 0.0584 0.043 Uiso 1 1 calc R A 1
C37 C 0.1272(10) 0.0384(5) 0.0524(7) 0.044(3) Uani 1 1 d . A 1
H37A H 0.0389 0.0344 0.0706 0.067 Uiso 1 1 calc R A 1
H37B H 0.1289 0.0427 -0.0093 0.067 Uiso 1 1 calc R A 1
H37C H 0.1662 0.0779 0.0785 0.067 Uiso 1 1 calc R A 1
N2 N 0.4991(7) 0.0747(3) 0.2737(5) 0.0259(16) Uani 1 1 d . A 1
N5 N 0.4815(7) -0.0798(3) 0.2260(4) 0.0238(16) Uani 1 1 d . A 1
N8 N 0.2172(7) 0.0489(4) 0.3182(5) 0.0274(16) Uani 1 1 d . A 1
N9 N 0.2061(7) -0.0330(3) 0.1708(5) 0.0274(16) Uani 1 1 d . A 1
O4 O 0.3834(6) 0.0663(3) 0.1568(4) 0.0300(14) Uani 1 1 d . A 1
O7 O 0.3570(6) -0.0728(3) 0.3363(4) 0.0306(14) Uani 1 1 d . A 1
F1 F 0.6814(6) 0.0920(3) 0.0910(4) 0.0422(14) Uani 1 1 d . A 1
F2 F 0.7467(6) 0.1938(3) -0.0121(4) 0.0556(17) Uani 1 1 d . A 1
F3 F 0.6269(7) 0.3114(3) -0.0034(4) 0.065(2) Uani 1 1 d . A 1
F4 F 0.4374(6) 0.3285(3) 0.1122(5) 0.0571(18) Uani 1 1 d . A 1
F5 F 0.3642(6) 0.2272(3) 0.2076(4) 0.0462(15) Uani 1 1 d . A 1
F6 F 0.6582(6) -0.1078(3) 0.4111(4) 0.0417(14) Uani 1 1 d . A 1
F7 F 0.7350(6) -0.2177(3) 0.4963(4) 0.0523(16) Uani 1 1 d . A 1
F8 F 0.6086(7) -0.3342(3) 0.4740(4) 0.0592(18) Uani 1 1 d . A 1
F9 F 0.4096(7) -0.3416(3) 0.3646(4) 0.0599(18) Uani 1 1 d . A 1
F10 F 0.3315(6) -0.2328(3) 0.2791(4) 0.0516(16) Uani 1 1 d . A 1
Ti1 Ti 0.32970(14) 0.00026(7) 0.24772(9) 0.0203(4) Uani 1 1 d . A 1
C17B C 0.554(7) 0.077(3) 0.422(2) 0.058(5) Uani 0.127(17) 1 d PD A 2
H17D H 0.4796 0.1019 0.4418 0.087 Uiso 0.127(17) 1 calc PR A 2
H17E H 0.6248 0.0828 0.4620 0.087 Uiso 0.127(17) 1 calc PR A 2
H17F H 0.5323 0.0300 0.4168 0.087 Uiso 0.127(17) 1 calc PR A 2
C18B C 0.721(3) 0.077(4) 0.315(5) 0.060(5) Uani 0.127(17) 1 d PD A 2
H18D H 0.7636 0.0606 0.3664 0.090 Uiso 0.127(17) 1 calc PR A 2
H18E H 0.7719 0.1121 0.2894 0.090 Uiso 0.127(17) 1 calc PR A 2
H18F H 0.7112 0.0399 0.2745 0.090 Uiso 0.127(17) 1 calc PR A 2
C19B C 0.598(8) 0.1788(5) 0.341(4) 0.042(3) Uani 0.127(17) 1 d PD A 2
H19D H 0.6106 0.1968 0.2837 0.063 Uiso 0.127(17) 1 calc PR A 2
H19E H 0.6701 0.1919 0.3773 0.063 Uiso 0.127(17) 1 calc PR A 2
H19F H 0.5191 0.1963 0.3635 0.063 Uiso 0.127(17) 1 calc PR A 2

loop_
_atom_site_aniso_label
_atom_site_aniso_U_11
_atom_site_aniso_U_22
_atom_site_aniso_U_33
_atom_site_aniso_U_23
_atom_site_aniso_U_13
_atom_site_aniso_U_12
C3 0.022(5) 0.024(4) 0.030(5) -0.004(4) 0.006(4) -0.006(3)
C6 0.020(4) 0.019(4) 0.035(5) -0.005(4) 0.001(4) 0.004(3)
C10 0.032(5) 0.015(4) 0.028(5) 0.000(4) -0.005(4) -0.012(4)
C11 0.035(5) 0.028(5) 0.024(5) -0.003(4) 0.002(4) -0.011(4)
C12 0.043(6) 0.030(5) 0.027(5) 0.003(4) 0.006(4) -0.002(4)
C13 0.064(7) 0.037(6) 0.028(5) 0.009(4) 0.003(5) -0.024(5)
C14 0.049(6) 0.021(5) 0.045(6) 0.008(4) -0.014(5) 0.003(4)
C15 0.027(5) 0.037(5) 0.034(5) 0.004(4) 0.006(4) -0.008(4)
C16 0.022(5) 0.033(5) 0.027(5) 0.000(4) -0.007(4) -0.007(4)
C17 0.073(11) 0.036(8) 0.064(9) 0.019(7) -0.043(8) -0.026(7)
C18 0.023(6) 0.108(14) 0.048(8) -0.008(9) -0.008(5) -0.015(7)
C19 0.047(8) 0.043(7) 0.036(7) -0.015(6) -0.009(6) -0.007(6)
C20 0.037(5) 0.026(5) 0.024(5) 0.002(4) 0.006(4) 0.006(4)
C21 0.029(5) 0.020(4) 0.033(5) -0.001(4) 0.006(4) 0.004(4)
C22 0.051(6) 0.036(6) 0.025(5) 0.004(4) -0.004(5) 0.018(5)
C23 0.048(6) 0.022(5) 0.043(6) 0.013(4) 0.012(5) 0.006(4)
C24 0.051(7) 0.025(5) 0.037(6) 0.004(4) 0.011(5) -0.001(4)
C25 0.036(6) 0.027(5) 0.036(5) 0.005(4) 0.006(4) 0.006(4)
C26 0.028(5) 0.029(5) 0.026(5) -0.004(4) 0.007(4) 0.011(4)
C27 0.096(10) 0.032(6) 0.053(7) -0.005(5) 0.036(7) 0.013(6)
C28 0.031(6) 0.115(11) 0.048(7) -0.008(7) 0.009(5) 0.004(7)
C29 0.051(7) 0.050(6) 0.031(5) -0.003(5) 0.014(5) 0.006(5)
C30 0.024(5) 0.051(6) 0.041(6) -0.012(5) 0.000(4) 0.016(4)
C31 0.056(7) 0.037(6) 0.066(8) 0.010(5) 0.010(6) 0.016(5)
C32 0.030(5) 0.046(6) 0.026(5) -0.007(4) 0.007(4) 0.006(4)
C33 0.050(7) 0.065(7) 0.042(6) 0.009(6) 0.014(5) 0.006(6)
C34 0.025(5) 0.033(5) 0.040(5) -0.001(4) 0.005(4) -0.009(4)
C35 0.037(6) 0.028(5) 0.074(8) -0.004(5) 0.005(5) -0.021(4)
C36 0.037(6) 0.037(5) 0.033(5) -0.002(4) 0.000(4) -0.007(4)
C37 0.041(6) 0.048(6) 0.043(6) 0.002(5) -0.022(5) -0.003(5)
N2 0.026(4) 0.021(4) 0.031(4) -0.005(3) -0.003(3) -0.002(3)
N5 0.023(4) 0.024(4) 0.024(4) -0.004(3) 0.000(3) 0.007(3)
N8 0.020(4) 0.029(4) 0.034(4) -0.005(3) 0.000(3) 0.005(3)
N9 0.023(4) 0.027(4) 0.032(4) -0.004(3) 0.002(3) -0.003(3)
O4 0.031(3) 0.028(3) 0.031(3) 0.001(3) -0.004(3) -0.010(3)
O7 0.036(4) 0.026(3) 0.030(3) 0.005(3) 0.008(3) 0.007(3)
F1 0.053(4) 0.033(3) 0.042(3) -0.002(2) 0.015(3) 0.000(3)
F2 0.068(4) 0.059(4) 0.040(4) 0.000(3) 0.026(3) -0.018(3)
F3 0.092(6) 0.033(3) 0.071(5) 0.022(3) 0.012(4) -0.014(3)
F4 0.060(4) 0.028(3) 0.083(5) 0.007(3) -0.001(4) 0.001(3)
F5 0.045(4) 0.026(3) 0.067(4) 0.004(3) 0.008(3) 0.004(2)
F6 0.052(4) 0.030(3) 0.043(3) 0.001(2) -0.012(3) 0.003(3)
F7 0.061(4) 0.044(3) 0.051(4) 0.007(3) -0.021(3) 0.010(3)
F8 0.079(5) 0.033(3) 0.066(4) 0.025(3) 0.003(4) 0.011(3)
F9 0.077(5) 0.029(3) 0.074(5) 0.015(3) 0.003(4) -0.011(3)
F10 0.047(4) 0.036(3) 0.072(4) 0.012(3) -0.011(3) -0.007(3)
Ti1 0.0184(7) 0.0161(7) 0.0264(8) 0.0003(6) 0.0013(5) 0.0004(6)
C17B 0.073(11) 0.036(8) 0.064(9) 0.019(7) -0.043(8) -0.026(7)
C18B 0.023(6) 0.108(14) 0.048(8) -0.008(9) -0.008(5) -0.015(7)
C19B 0.047(8) 0.043(7) 0.036(7) -0.015(6) -0.009(6) -0.007(6)

loop_
_atom_type_symbol
_atom_type_description
_atom_type_scat_dispersion_real
_atom_type_scat_dispersion_imag
_atom_type_scat_source
C C 0.0033 0.0016 'International Tables Vol C Tables 4.2.6.8 and 6.1.1.4'
H H 0.0000 0.0000 'International Tables Vol C Tables 4.2.6.8 and 6.1.1.4'
N N 0.0061 0.0033 'International Tables Vol C Tables 4.2.6.8 and 6.1.1.4'
O O 0.0106 0.0060 'International Tables Vol C Tables 4.2.6.8 and 6.1.1.4'
F F 0.0171 0.0103 'International Tables Vol C Tables 4.2.6.8 and 6.1.1.4'
Ti Ti 0.2776 0.4457 'International Tables Vol C Tables 4.2.6.8 and 6.1.1.4'

loop_
_geom_angle_atom_site_label_1
_geom_angle_atom_site_label_2
_geom_angle_atom_site_label_3
_geom_angle
_geom_angle_site_symmetry_1
_geom_angle_site_symmetry_3
_geom_angle_publ_flag
N2 C3 O4 117.4(7) . . ?
N2 C3 C10 131.2(8) . . ?
O4 C3 C10 111.4(7) . . ?
N2 C3 Ti1 65.7(5) . . ?
O4 C3 Ti1 51.8(4) . . ?
C10 C3 Ti1 162.0(6) . . ?
N5 C6 O7 115.5(7) . . ?
N5 C6 C20 130.0(7) . . ?
O7 C6 C20 114.4(7) . . ?
N5 C6 Ti1 63.2(4) . . ?
O7 C6 Ti1 52.3(4) . . ?
C20 C6 Ti1 166.6(6) . . ?
C15 C10 C11 118.1(8) . . ?
C15 C10 C3 122.2(8) . . ?
C11 C10 C3 119.0(7) . . ?
F1 C11 C10 121.2(7) . . ?
F1 C11 C12 118.7(8) . . ?
C10 C11 C12 120.0(8) . . ?
F2 C12 C13 118.8(8) . . ?
F2 C12 C11 120.9(8) . . ?
C13 C12 C11 120.2(9) . . ?
F3 C13 C14 121.2(10) . . ?
F3 C13 C12 119.8(9) . . ?
C14 C13 C12 119.0(8) . . ?
F4 C14 C15 119.7(10) . . ?
F4 C14 C13 120.2(9) . . ?
C15 C14 C13 120.1(9) . . ?
F5 C15 C10 119.9(8) . . ?
F5 C15 C14 117.6(9) . . ?
C10 C15 C14 122.4(9) . . ?
N2 C16 C17B 106(3) . . ?
N2 C16 C19 109.1(7) . . ?
C17B C16 C19 79(3) . . ?
N2 C16 C19B 117(3) . . ?
C17B C16 C19B 108.9(6) . . ?
C19 C16 C19B 36(3) . . ?
N2 C16 C17 107.0(7) . . ?
C17B C16 C17 33(3) . . ?
C19 C16 C17 108.9(5) . . ?
C19B C16 C17 130(3) . . ?
N2 C16 C18B 107(3) . . ?
C17B C16 C18B 108.9(6) . . ?
C19 C16 C18B 139(3) . . ?
C19B C16 C18B 108.9(6) . . ?
C17 C16 C18B 78(3) . . ?
N2 C16 C18 114.0(7) . . ?
C17B C16 C18 133(3) . . ?
C19 C16 C18 109.0(5) . . ?
C19B C16 C18 74(3) . . ?
C17 C16 C18 108.8(5) . . ?
C18B C16 C18 37(3) . . ?
C21 C20 C25 115.6(8) . . ?
C21 C20 C6 122.6(8) . . ?
C25 C20 C6 121.7(8) . . ?
F6 C21 C20 119.7(8) . . ?
F6 C21 C22 117.8(8) . . ?
C20 C21 C22 122.5(9) . . ?
C23 C22 F7 118.0(8) . . ?
C23 C22 C21 121.8(9) . . ?
F7 C22 C21 120.2(9) . . ?
F8 C23 C22 122.5(10) . . ?
F8 C23 C24 119.1(9) . . ?
C22 C23 C24 118.5(8) . . ?
F9 C24 C25 120.9(10) . . ?
F9 C24 C23 120.0(8) . . ?
C25 C24 C23 119.0(9) . . ?
F10 C25 C24 117.8(8) . . ?
F10 C25 C20 119.6(8) . . ?
C24 C25 C20 122.6(9) . . ?
N5 C26 C29 107.0(7) . . ?
N5 C26 C28 109.2(7) . . ?
C29 C26 C28 109.6(9) . . ?
N5 C26 C27 112.0(8) . . ?
C29 C26 C27 108.3(8) . . ?
C28 C26 C27 110.6(10) . . ?
N8 C30 C31 113.8(9) . . ?
N8 C30 H30A 108.8 . . ?
C31 C30 H30A 108.8 . . ?
N8 C30 H30B 108.8 . . ?
C31 C30 H30B 108.8 . . ?
H30A C30 H30B 107.7 . . ?
C33 C32 N8 113.9(8) . . ?
C33 C32 H32A 108.8 . . ?
N8 C32 H32A 108.8 . . ?
C33 C32 H32B 108.8 . . ?
N8 C32 H32B 108.8 . . ?
H32A C32 H32B 107.7 . . ?
N9 C34 C35 113.5(8) . . ?
N9 C34 H34A 108.9 . . ?
C35 C34 H34A 108.9 . . ?
N9 C34 H34B 108.9 . . ?
C35 C34 H34B 108.9 . . ?
H34A C34 H34B 107.7 . . ?
N9 C36 C37 113.4(8) . . ?
N9 C36 H36A 108.9 . . ?
C37 C36 H36A 108.9 . . ?
N9 C36 H36B 108.9 . . ?
C37 C36 H36B 108.9 . . ?
H36A C36 H36B 107.7 . . ?
C3 N2 C16 126.7(7) . . ?
C3 N2 Ti1 84.8(5) . . ?
C16 N2 Ti1 147.6(5) . . ?
C6 N5 C26 128.5(7) . . ?
C6 N5 Ti1 86.8(5) . . ?
C26 N5 Ti1 144.7(5) . . ?
C30 N8 C32 114.4(7) . . ?
C30 N8 Ti1 125.3(6) . . ?
C32 N8 Ti1 120.2(5) . . ?
C36 N9 C34 112.8(7) . . ?
C36 N9 Ti1 127.1(6) . . ?
C34 N9 Ti1 119.7(6) . . ?
C3 O4 Ti1 98.0(5) . . ?
C6 O7 Ti1 97.0(5) . . ?
N9 Ti1 N8 97.6(3) . . ?
N9 Ti1 O4 88.4(3) . . ?
N8 Ti1 O4 105.1(3) . . ?
N9 Ti1 O7 105.9(3) . . ?
N8 Ti1 O7 92.7(3) . . ?
O4 Ti1 O7 155.6(3) . . ?
N9 Ti1 N5 97.3(3) . . ?
N8 Ti1 N5 152.3(3) . . ?
O4 Ti1 N5 98.5(3) . . ?
O7 Ti1 N5 60.7(2) . . ?
N9 Ti1 N2 147.9(3) . . ?
N8 Ti1 N2 92.7(3) . . ?
O4 Ti1 N2 59.6(2) . . ?
O7 Ti1 N2 103.9(3) . . ?
N5 Ti1 N2 86.9(2) . . ?
N9 Ti1 C6 103.1(3) . . ?
N8 Ti1 C6 123.1(3) . . ?
O4 Ti1 C6 127.6(3) . . ?
O7 Ti1 C6 30.7(3) . . ?
N5 Ti1 C6 30.0(3) . . ?
N2 Ti1 C6 96.3(3) . . ?
N9 Ti1 C3 118.5(3) . . ?
N8 Ti1 C3 98.7(3) . . ?
O4 Ti1 C3 30.2(3) . . ?
O7 Ti1 C3 131.8(3) . . ?
N5 Ti1 C3 94.5(3) . . ?
N2 Ti1 C3 29.5(3) . . ?
C6 Ti1 C3 115.6(3) . . ?
H17D C17B H17E 109.5 . . ?
H17D C17B H17F 109.5 . . ?
H17E C17B H17F 109.5 . . ?
H18D C18B H18E 109.5 . . ?
H18D C18B H18F 109.5 . . ?
H18E C18B H18F 109.5 . . ?
H19D C19B H19E 109.5 . . ?
H19D C19B H19F 109.5 . . ?
H19E C19B H19F 109.5 . . ?

loop_
_geom_bond_atom_site_label_1
_geom_bond_atom_site_label_2
_geom_bond_distance
_geom_bond_site_symmetry_2
_geom_bond_publ_flag
C3 N2 1.272(11) . ?
C3 O4 1.307(10) . ?
C3 C10 1.522(11) . ?
C3 Ti1 2.575(8) . ?
C6 N5 1.286(11) . ?
C6 O7 1.319(10) . ?
C6 C20 1.491(12) . ?
C6 Ti1 2.567(8) . ?
C10 C15 1.359(13) . ?
C10 C11 1.394(12) . ?
C11 F1 1.319(10) . ?
C11 C12 1.396(12) . ?
C12 F2 1.325(11) . ?
C12 C13 1.379(14) . ?
C13 F3 1.339(11) . ?
C13 C14 1.378(14) . ?
C14 F4 1.348(11) . ?
C14 C15 1.366(13) . ?
C15 F5 1.345(10) . ?
C16 N2 1.491(11) . ?
C16 C17B 1.512(8) . ?
C16 C19 1.511(7) . ?
C16 C19B 1.512(8) . ?
C16 C17 1.513(7) . ?
C16 C18B 1.512(8) . ?
C16 C18 1.514(7) . ?
C17 H17A 0.9800 . ?
C17 H17B 0.9800 . ?
C17 H17C 0.9800 . ?
C18 H18A 0.9800 . ?
C18 H18B 0.9800 . ?
C18 H18C 0.9800 . ?
C19 H19A 0.9800 . ?
C19 H19B 0.9800 . ?
C19 H19C 0.9800 . ?
C20 C21 1.356(13) . ?
C20 C25 1.410(13) . ?
C21 F6 1.355(10) . ?
C21 C22 1.380(12) . ?
C22 C23 1.355(14) . ?
C22 F7 1.375(11) . ?
C23 F8 1.325(10) . ?
C23 C24 1.389(15) . ?
C24 F9 1.324(11) . ?
C24 C25 1.387(13) . ?
C25 F10 1.338(11) . ?
C26 N5 1.486(10) . ?
C26 C29 1.499(13) . ?
C26 C28 1.517(15) . ?
C26 C27 1.553(13) . ?
C27 H27A 0.9800 . ?
C27 H27B 0.9800 . ?
C27 H27C 0.9800 . ?
C28 H28A 0.9800 . ?
C28 H28B 0.9800 . ?
C28 H28C 0.9800 . ?
C29 H29A 0.9800 . ?
C29 H29B 0.9800 . ?
C29 H29C 0.9800 . ?
C30 N8 1.462(11) . ?
C30 C31 1.518(14) . ?
C30 H30A 0.9900 . ?
C30 H30B 0.9900 . ?
C31 H31A 0.9800 . ?
C31 H31B 0.9800 . ?
C31 H31C 0.9800 . ?
C32 C33 1.462(13) . ?
C32 N8 1.469(11) . ?
C32 H32A 0.9900 . ?
C32 H32B 0.9900 . ?
C33 H33A 0.9800 . ?
C33 H33B 0.9800 . ?
C33 H33C 0.9800 . ?
C34 N9 1.493(11) . ?
C34 C35 1.500(13) . ?
C34 H34A 0.9900 . ?
C34 H34B 0.9900 . ?
C35 H35A 0.9800 . ?
C35 H35B 0.9800 . ?
C35 H35C 0.9800 . ?
C36 N9 1.460(11) . ?
C36 C37 1.519(14) . ?
C36 H36A 0.9900 . ?
C36 H36B 0.9900 . ?
C37 H37A 0.9800 . ?
C37 H37B 0.9800 . ?
C37 H37C 0.9800 . ?
N2 Ti1 2.356(7) . ?
N5 Ti1 2.296(7) . ?
N8 Ti1 1.909(7) . ?
N9 Ti1 1.887(7) . ?
O4 Ti1 2.044(6) . ?
O7 Ti1 2.046(6) . ?
C17B H17D 0.9800 . ?
C17B H17E 0.9800 . ?
C17B H17F 0.9800 . ?
C18B H18D 0.9800 . ?
C18B H18E 0.9800 . ?
C18B H18F 0.9800 . ?
C19B H19D 0.9800 . ?
C19B H19E 0.9800 . ?
C19B H19F 0.9800 . ?

loop_
_geom_torsion_atom_site_label_1
_geom_torsion_atom_site_label_2
_geom_torsion_atom_site_label_3
_geom_torsion_atom_site_label_4
_geom_torsion
_geom_torsion_site_symmetry_1
_geom_torsion_site_symmetry_2
_geom_torsion_site_symmetry_3
_geom_torsion_site_symmetry_4
_geom_torsion_publ_flag
N2 C3 C10 C15 -94.2(12) . . . . ?
O4 C3 C10 C15 83.1(10) . . . . ?
Ti1 C3 C10 C15 63(2) . . . . ?
N2 C3 C10 C11 95.3(11) . . . . ?
O4 C3 C10 C11 -87.4(10) . . . . ?
Ti1 C3 C10 C11 -107.0(19) . . . . ?
C15 C10 C11 F1 -178.4(8) . . . . ?
C3 C10 C11 F1 -7.5(12) . . . . ?
C15 C10 C11 C12 0.8(13) . . . . ?
C3 C10 C11 C12 171.7(8) . . . . ?
F1 C11 C12 F2 2.5(14) . . . . ?
C10 C11 C12 F2 -176.7(8) . . . . ?
F1 C11 C12 C13 179.8(9) . . . . ?
C10 C11 C12 C13 0.6(14) . . . . ?
F2 C12 C13 F3 -0.3(15) . . . . ?
C11 C12 C13 F3 -177.7(9) . . . . ?
F2 C12 C13 C14 177.9(9) . . . . ?
C11 C12 C13 C14 0.5(15) . . . . ?
F3 C13 C14 F4 -2.6(15) . . . . ?
C12 C13 C14 F4 179.2(9) . . . . ?
F3 C13 C14 C15 175.2(9) . . . . ?
C12 C13 C14 C15 -3.0(15) . . . . ?
C11 C10 C15 F5 179.8(8) . . . . ?
C3 C10 C15 F5 9.2(13) . . . . ?
C11 C10 C15 C14 -3.3(14) . . . . ?
C3 C10 C15 C14 -173.9(9) . . . . ?
F4 C14 C15 F5 -0.7(14) . . . . ?
C13 C14 C15 F5 -178.5(9) . . . . ?
F4 C14 C15 C10 -177.7(9) . . . . ?
C13 C14 C15 C10 4.5(15) . . . . ?
N5 C6 C20 C21 89.3(12) . . . . ?
O7 C6 C20 C21 -91.8(10) . . . . ?
Ti1 C6 C20 C21 -98(3) . . . . ?
N5 C6 C20 C25 -95.3(12) . . . . ?
O7 C6 C20 C25 83.6(10) . . . . ?
Ti1 C6 C20 C25 77(3) . . . . ?
C25 C20 C21 F6 -178.1(8) . . . . ?
C6 C20 C21 F6 -2.4(13) . . . . ?
C25 C20 C21 C22 1.1(13) . . . . ?
C6 C20 C21 C22 176.7(9) . . . . ?
F6 C21 C22 C23 179.4(9) . . . . ?
C20 C21 C22 C23 0.2(15) . . . . ?
F6 C21 C22 F7 -1.2(13) . . . . ?
C20 C21 C22 F7 179.6(8) . . . . ?
F7 C22 C23 F8 1.2(14) . . . . ?
C21 C22 C23 F8 -179.4(9) . . . . ?
F7 C22 C23 C24 180.0(9) . . . . ?
C21 C22 C23 C24 -0.6(15) . . . . ?
F8 C23 C24 F9 -1.6(14) . . . . ?
C22 C23 C24 F9 179.6(9) . . . . ?
F8 C23 C24 C25 178.6(9) . . . . ?
C22 C23 C24 C25 -0.2(14) . . . . ?
F9 C24 C25 F10 -0.4(14) . . . . ?
C23 C24 C25 F10 179.4(9) . . . . ?
F9 C24 C25 C20 -178.2(9) . . . . ?
C23 C24 C25 C20 1.5(15) . . . . ?
C21 C20 C25 F10 -179.7(8) . . . . ?
C6 C20 C25 F10 4.6(13) . . . . ?
C21 C20 C25 C24 -1.9(13) . . . . ?
C6 C20 C25 C24 -177.6(9) . . . . ?
O4 C3 N2 C16 -176.5(7) . . . . ?
C10 C3 N2 C16 0.7(15) . . . . ?
Ti1 C3 N2 C16 -171.9(8) . . . . ?
O4 C3 N2 Ti1 -4.6(7) . . . . ?
C10 C3 N2 Ti1 172.6(9) . . . . ?
C17B C16 N2 C3 158(3) . . . . ?
C19 C16 N2 C3 74.9(10) . . . . ?
C19B C16 N2 C3 37(3) . . . . ?
C17 C16 N2 C3 -167.5(9) . . . . ?
C18B C16 N2 C3 -86(3) . . . . ?
C18 C16 N2 C3 -47.2(11) . . . . ?
C17B C16 N2 Ti1 -6(3) . . . . ?
C19 C16 N2 Ti1 -90.0(10) . . . . ?
C19B C16 N2 Ti1 -128(3) . . . . ?
C17 C16 N2 Ti1 27.7(11) . . . . ?
C18B C16 N2 Ti1 110(3) . . . . ?
C18 C16 N2 Ti1 148.0(9) . . . . ?
O7 C6 N5 C26 -180.0(8) . . . . ?
C20 C6 N5 C26 -1.0(15) . . . . ?
Ti1 C6 N5 C26 -179.1(9) . . . . ?
O7 C6 N5 Ti1 -0.9(7) . . . . ?
C20 C6 N5 Ti1 178.1(9) . . . . ?
C29 C26 N5 C6 160.1(9) . . . . ?
C28 C26 N5 C6 -81.4(12) . . . . ?
C27 C26 N5 C6 41.5(13) . . . . ?
C29 C26 N5 Ti1 -18.4(13) . . . . ?
C28 C26 N5 Ti1 100.2(11) . . . . ?
C27 C26 N5 Ti1 -136.9(9) . . . . ?
C31 C30 N8 C32 59.1(11) . . . . ?
C31 C30 N8 Ti1 -124.0(8) . . . . ?
C33 C32 N8 C30 58.2(11) . . . . ?
C33 C32 N8 Ti1 -118.9(8) . . . . ?
C37 C36 N9 C34 82.9(10) . . . . ?
C37 C36 N9 Ti1 -89.7(9) . . . . ?
C35 C34 N9 C36 74.3(10) . . . . ?
C35 C34 N9 Ti1 -112.5(8) . . . . ?
N2 C3 O4 Ti1 5.3(8) . . . . ?
C10 C3 O4 Ti1 -172.4(6) . . . . ?
N5 C6 O7 Ti1 1.0(8) . . . . ?
C20 C6 O7 Ti1 -178.2(6) . . . . ?
C36 N9 Ti1 N8 122.0(7) . . . . ?
C34 N9 Ti1 N8 -50.2(7) . . . . ?
C36 N9 Ti1 O4 17.0(7) . . . . ?
C34 N9 Ti1 O4 -155.3(6) . . . . ?
C36 N9 Ti1 O7 -143.0(7) . . . . ?
C34 N9 Ti1 O7 44.8(7) . . . . ?
C36 N9 Ti1 N5 -81.5(7) . . . . ?
C34 N9 Ti1 N5 106.3(6) . . . . ?
C36 N9 Ti1 N2 14.5(10) . . . . ?
C34 N9 Ti1 N2 -157.7(6) . . . . ?
C36 N9 Ti1 C6 -111.4(7) . . . . ?
C34 N9 Ti1 C6 76.4(7) . . . . ?
C36 N9 Ti1 C3 17.8(8) . . . . ?
C34 N9 Ti1 C3 -154.4(6) . . . . ?
C30 N8 Ti1 N9 -33.3(8) . . . . ?
C32 N8 Ti1 N9 143.4(6) . . . . ?
C30 N8 Ti1 O4 57.0(8) . . . . ?
C32 N8 Ti1 O4 -126.2(6) . . . . ?
C30 N8 Ti1 O7 -139.8(7) . . . . ?
C32 N8 Ti1 O7 37.0(7) . . . . ?
C30 N8 Ti1 N5 -155.3(7) . . . . ?
C32 N8 Ti1 N5 21.4(10) . . . . ?
C30 N8 Ti1 N2 116.2(7) . . . . ?
C32 N8 Ti1 N2 -67.1(7) . . . . ?
C30 N8 Ti1 C6 -144.4(7) . . . . ?
C32 N8 Ti1 C6 32.3(8) . . . . ?
C30 N8 Ti1 C3 87.2(8) . . . . ?
C32 N8 Ti1 C3 -96.1(7) . . . . ?
C3 O4 Ti1 N9 178.6(5) . . . . ?
C3 O4 Ti1 N8 81.2(5) . . . . ?
C3 O4 Ti1 O7 -54.4(8) . . . . ?
C3 O4 Ti1 N5 -84.2(5) . . . . ?
C3 O4 Ti1 N2 -2.9(5) . . . . ?
C3 O4 Ti1 C6 -76.0(6) . . . . ?
C6 O7 Ti1 N9 89.0(5) . . . . ?
C6 O7 Ti1 N8 -172.3(5) . . . . ?
C6 O7 Ti1 O4 -34.9(9) . . . . ?
C6 O7 Ti1 N5 -0.6(5) . . . . ?
C6 O7 Ti1 N2 -78.9(5) . . . . ?
C6 O7 Ti1 C3 -68.1(6) . . . . ?
C6 N5 Ti1 N9 -103.6(5) . . . . ?
C26 N5 Ti1 N9 75.2(10) . . . . ?
C6 N5 Ti1 N8 18.5(9) . . . . ?
C26 N5 Ti1 N8 -162.7(9) . . . . ?
C6 N5 Ti1 O4 167.0(5) . . . . ?
C26 N5 Ti1 O4 -14.3(10) . . . . ?
C6 N5 Ti1 O7 0.6(5) . . . . ?
C26 N5 Ti1 O7 179.4(10) . . . . ?
C6 N5 Ti1 N2 108.4(5) . . . . ?
C26 N5 Ti1 N2 -72.8(10) . . . . ?
C26 N5 Ti1 C6 178.8(13) . . . . ?
C6 N5 Ti1 C3 136.9(5) . . . . ?
C26 N5 Ti1 C3 -44.4(10) . . . . ?
C3 N2 Ti1 N9 5.9(8) . . . . ?
C16 N2 Ti1 N9 173.8(8) . . . . ?
C3 N2 Ti1 N8 -102.9(5) . . . . ?
C16 N2 Ti1 N8 64.9(9) . . . . ?
C3 N2 Ti1 O4 3.0(5) . . . . ?
C16 N2 Ti1 O4 170.9(10) . . . . ?
C3 N2 Ti1 O7 163.6(5) . . . . ?
C16 N2 Ti1 O7 -28.6(10) . . . . ?
C3 N2 Ti1 N5 104.8(5) . . . . ?
C16 N2 Ti1 N5 -87.3(9) . . . . ?
C3 N2 Ti1 C6 133.3(5) . . . . ?
C16 N2 Ti1 C6 -58.8(9) . . . . ?
C16 N2 Ti1 C3 167.9(12) . . . . ?
N5 C6 Ti1 N9 81.8(5) . . . . ?
O7 C6 Ti1 N9 -99.1(5) . . . . ?
C20 C6 Ti1 N9 -92(3) . . . . ?
N5 C6 Ti1 N8 -169.9(5) . . . . ?
O7 C6 Ti1 N8 9.2(6) . . . . ?
C20 C6 Ti1 N8 16(3) . . . . ?
N5 C6 Ti1 O4 -16.4(6) . . . . ?
O7 C6 Ti1 O4 162.7(5) . . . . ?
C20 C6 Ti1 O4 170(3) . . . . ?
N5 C6 Ti1 O7 -179.0(8) . . . . ?
C20 C6 Ti1 O7 7(2) . . . . ?
O7 C6 Ti1 N5 179.0(8) . . . . ?
C20 C6 Ti1 N5 -174(3) . . . . ?
N5 C6 Ti1 N2 -72.5(5) . . . . ?
O7 C6 Ti1 N2 106.6(5) . . . . ?
C20 C6 Ti1 N2 114(3) . . . . ?
N5 C6 Ti1 C3 -49.1(6) . . . . ?
O7 C6 Ti1 C3 129.9(5) . . . . ?
C20 C6 Ti1 C3 137(3) . . . . ?
N2 C3 Ti1 N9 -176.4(5) . . . . ?
O4 C3 Ti1 N9 -1.6(6) . . . . ?
C10 C3 Ti1 N9 22(2) . . . . ?
N2 C3 Ti1 N8 80.0(5) . . . . ?
O4 C3 Ti1 N8 -105.2(5) . . . . ?
C10 C3 Ti1 N8 -81.8(19) . . . . ?
N2 C3 Ti1 O4 -174.8(8) . . . . ?
C10 C3 Ti1 O4 23.4(17) . . . . ?
N2 C3 Ti1 O7 -21.6(6) . . . . ?
O4 C3 Ti1 O7 153.2(5) . . . . ?
C10 C3 Ti1 O7 176.6(18) . . . . ?
N2 C3 Ti1 N5 -75.6(5) . . . . ?
O4 C3 Ti1 N5 99.3(5) . . . . ?
C10 C3 Ti1 N5 122.7(19) . . . . ?
O4 C3 Ti1 N2 174.8(8) . . . . ?
C10 C3 Ti1 N2 -162(2) . . . . ?
N2 C3 Ti1 C6 -53.3(6) . . . . ?
O4 C3 Ti1 C6 121.6(5) . . . . ?
C10 C3 Ti1 C6 145.0(18) . . . . ?
